data_7245057
loop_
_publ_author_name
'Khalid, Aqsa'
'Arshad, Nasima'
'Channar, Pervaiz Ali'
'Saeed, Aamer'
'Mir, Muhammad Ismail'
'Abbas, Qamar'
'Ejaz, Syeda Abida'
'H\"okelek, Tuncer'
'Saeed, Amna'
'Tehzeeb, Arfa'

_publ_section_title
;
 Structure and surface analyses of a newly synthesized acyl thiourea
 derivative along with its in silico and in vitro investigations for RNR,
 DNA binding, urease inhibition and radical scavenging activities
;
_journal_issue 27
_journal_name_full 'RSC Advances'
_journal_page_first 17194
_journal_page_last 17207
_journal_paper_doi 10.1039/D2RA03160D
_journal_volume 12
_journal_year 2022
_chemical_formula_moiety 'C16 H12 Cl2 N2 O2 S'
_chemical_formula_sum 'C16 H12 Cl2 N2 O2 S'
_chemical_formula_weight 367.24
_space_group_crystal_system monoclinic
_space_group_IT_number 14
_space_group_name_Hall '-P 2yn'
_space_group_name_H-M_alt 'P 1 21/n 1'
_atom_sites_solution_hydrogens geom
_atom_sites_solution_primary dual
_audit_creation_date 2019-01-16
_audit_creation_method
;
Olex2 1.2
(compiled 2018.05.29 svn.r3508 for OlexSys, GUI svn.r5506)
;
_audit_update_record
;
2022-02-05 deposited with the CCDC.	2022-06-06 downloaded from the CCDC.
;
_cell_angle_alpha 90
_cell_angle_beta 111.168(7)
_cell_angle_gamma 90
_cell_formula_units_Z 4
_cell_length_a 13.6684(8)
_cell_length_b 9.1256(4)
_cell_length_c 14.0839(8)
_cell_measurement_reflns_used 2861
_cell_measurement_temperature 173(2)
_cell_measurement_theta_max 71.4640
_cell_measurement_theta_min 3.8380
_cell_volume 1638.18(17)
_computing_cell_refinement 'CrysAlisPro 1.171.38.46 (Rigaku OD, 2015)'
_computing_data_collection 'CrysAlisPro 1.171.38.46 (Rigaku OD, 2015)'
_computing_data_reduction 'CrysAlisPro 1.171.38.46 (Rigaku OD, 2015)'
_computing_molecular_graphics 'Olex2 (Dolomanov et al., 2009)'
_computing_publication_material 'Olex2 (Dolomanov et al., 2009)'
_computing_structure_refinement 'ShelXL (Sheldrick, 2015)'
_computing_structure_solution 'ShelXT (Sheldrick, 2015)'
_diffrn_ambient_temperature 173(2)
_diffrn_detector 'CCD plate'
_diffrn_detector_area_resol_mean 16.0416
_diffrn_detector_type Eos
_diffrn_measured_fraction_theta_full 0.998
_diffrn_measured_fraction_theta_max 0.973
_diffrn_measurement_details
;
List of Runs (angles in degrees, time in seconds):

  # Type    Start    End  Width  t~exp~   \w     \q     \k     \f   Frames
#--------------------------------------------------------------------------
  1  \w    -60.00 -34.00   1.00    1.00    --  -33.50  77.00 120.00   26
  2  \w      2.00  34.00   1.00    1.00    --  -33.50  77.00 120.00   32
  3  \w     65.00 101.00   1.00    1.00    --   35.36 178.00 -60.00   36
  4  \w    109.00 147.00   1.00    1.21    --  108.00 111.00 -30.00   38
  5  \w     93.00 175.00   1.00    1.21    --  108.00  61.00  30.00   82
  6  \w    102.00 153.00   1.00    1.21    --  108.00   0.00 150.00   51
  7  \w     81.00 173.00   1.00    1.21    --  108.00  77.00 150.00   92
  8  \w     77.00 108.00   1.00    1.21    --  108.00 -94.00  60.00   31
  9  \w     73.00  99.00   1.00    1.21    --  108.00-111.00 -60.00   26
 10  \w     56.00 101.00   1.00    1.21    --  108.00 -61.00-120.00   45
 11  \w     40.00  88.00   1.00    1.21    --  108.00 -94.00-120.00   48
 12  \w     39.00  64.00   1.00    1.21    --  108.00-111.00 -60.00   25
 13  \w     42.00 133.00   1.00    1.21    --  108.00 -77.00  30.00   91
 14  \w     74.00 100.00   1.00    1.00    --   35.36-178.00-150.00   26
 15  \w    -97.00 -47.00   1.00    1.00    --  -33.50-178.00   0.00   50
 16  \w   -101.00  -9.00   1.00    1.00    --  -33.50 -77.00   0.00   92
 17  \w   -104.00 -39.00   1.00    1.00    --  -33.50-178.00-180.00   65
;
_diffrn_measurement_device 'four-circle diffractometer'
_diffrn_measurement_device_type 'Rigaku Oxford Diffraction'
_diffrn_measurement_method '\w scans'
_diffrn_orient_matrix_type 'CrysAlisPro convention (1999,Acta A55,543-557)'
_diffrn_orient_matrix_UB_11 0.1068066000
_diffrn_orient_matrix_UB_12 0.0017055000
_diffrn_orient_matrix_UB_13 -0.0139331000
_diffrn_orient_matrix_UB_21 -0.0129609000
_diffrn_orient_matrix_UB_22 -0.1634538000
_diffrn_orient_matrix_UB_23 -0.0290206000
_diffrn_orient_matrix_UB_31 -0.0551510000
_diffrn_orient_matrix_UB_32 0.0417738000
_diffrn_orient_matrix_UB_33 -0.1127869000
_diffrn_radiation_monochromator graphite
_diffrn_radiation_probe x-ray
_diffrn_radiation_type CuK\a
_diffrn_radiation_wavelength 1.54184
_diffrn_reflns_av_R_equivalents 0.0386
_diffrn_reflns_av_unetI/netI 0.0462
_diffrn_reflns_Laue_measured_fraction_full 0.998
_diffrn_reflns_Laue_measured_fraction_max 0.973
_diffrn_reflns_limit_h_max 16
_diffrn_reflns_limit_h_min -16
_diffrn_reflns_limit_k_max 11
_diffrn_reflns_limit_k_min -6
_diffrn_reflns_limit_l_max 15
_diffrn_reflns_limit_l_min -16
_diffrn_reflns_number 6234
_diffrn_reflns_point_group_measured_fraction_full 0.998
_diffrn_reflns_point_group_measured_fraction_max 0.973
_diffrn_reflns_theta_full 67.684
_diffrn_reflns_theta_max 71.563
_diffrn_reflns_theta_min 3.863
_diffrn_source 'fine-focus sealed X-ray tube'
_diffrn_source_type 'Enhance (Cu) X-ray Source'
_exptl_absorpt_coefficient_mu 4.847
_exptl_absorpt_correction_T_max 1.00000
_exptl_absorpt_correction_T_min 0.48848
_exptl_absorpt_correction_type multi-scan
_exptl_absorpt_process_details
;
CrysAlisPro 1.171.38.46 (Rigaku Oxford Diffraction, 2015)
Empirical absorption correction using spherical harmonics,
 implemented in SCALE3 ABSPACK scaling algorithm.
;
_exptl_crystal_colour colourless
_exptl_crystal_colour_primary colourless
_exptl_crystal_density_diffrn 1.489
_exptl_crystal_description prism
_exptl_crystal_F_000 752
_exptl_crystal_size_max 0.24
_exptl_crystal_size_mid 0.14
_exptl_crystal_size_min 0.12
_refine_diff_density_max 0.561
_refine_diff_density_min -0.363
_refine_diff_density_rms 0.084
_refine_ls_extinction_method none
_refine_ls_goodness_of_fit_ref 1.059
_refine_ls_hydrogen_treatment constr
_refine_ls_matrix_type full
_refine_ls_number_parameters 209
_refine_ls_number_reflns 3112
_refine_ls_number_restraints 0
_refine_ls_restrained_S_all 1.059
_refine_ls_R_factor_all 0.0478
_refine_ls_R_factor_gt 0.0427
_refine_ls_shift/su_max 0.001
_refine_ls_shift/su_mean 0.000
_refine_ls_structure_factor_coef Fsqd
_refine_ls_weighting_details 'w=1/[\s^2^(Fo^2^)+(0.0750P)^2^+0.0672P] where P=(Fo^2^+2Fc^2^)/3'
_refine_ls_weighting_scheme calc
_refine_ls_wR_factor_gt 0.1159
_refine_ls_wR_factor_ref 0.1215
_reflns_Friedel_coverage 0.000
_reflns_number_gt 2743
_reflns_number_total 3112
_reflns_threshold_expression 'I > 2\s(I)'
_cod_data_source_file d2ra03160d4.cif
_cod_data_source_block as-ak-tu-2-4-cl
_cod_database_code 7245057
_shelx_shelxl_version_number 2018/1
_chemical_oxdiff_formula 'C16 H12 N2 S1 O2 Cl2'
_chemical_oxdiff_usercomment 'Aamer Saeed's AS-AK-TU-2-4-Cl'
_shelx_space_group_comment
;
The symmetry employed for this shelxl refinement is uniquely defined
by the following loop, which should always be used as a source of
symmetry information in preference to the above space-group names.
They are only intended as comments.
;
_shelx_estimated_absorpt_t_max 0.594
_shelx_estimated_absorpt_t_min 0.389
_reflns_odcompleteness_completeness 99.94
_reflns_odcompleteness_iscentric 1
_reflns_odcompleteness_theta 68.13
_olex2_refinement_description
;
1. Fixed Uiso
 At 1.2 times of:
  All C(H) groups, All N(H) groups
 At 1.5 times of:
  All C(H,H,H) groups
2.a Aromatic/amide H refined with riding coordinates:
 N1(H1), N2(H2), C4(H4), C5(H5), C7(H7), C8(H8), C13(H13), C15(H15), C16(H16)
2.b Idealised Me refined as rotating group:
 C10(H10A,H10B,H10C)
;
_olex2_exptl_crystal_mounting_method 'polymer loop'
_olex2_submission_special_instructions 'No special instructions were received'
_oxdiff_exptl_absorpt_empirical_details
;
Empirical correction (ABSPACK) includes:
- Absorption correction using spherical harmonics
- Frame scaling
;
_oxdiff_exptl_absorpt_empirical_full_max 1.565
_oxdiff_exptl_absorpt_empirical_full_min 0.613

loop_
_space_group_symop_operation_xyz
'x, y, z'
'-x+1/2, y+1/2, -z+1/2'
'-x, -y, -z'
'x-1/2, -y-1/2, z-1/2'

loop_
_atom_site_label
_atom_site_type_symbol
_atom_site_fract_x
_atom_site_fract_y
_atom_site_fract_z
_atom_site_U_iso_or_equiv
_atom_site_adp_type
_atom_site_occupancy
_atom_site_site_symmetry_order
_atom_site_calc_flag
_atom_site_refinement_flags_posn
_atom_site_refinement_flags_adp
_atom_site_refinement_flags_occupancy
_atom_site_disorder_assembly
_atom_site_disorder_group
Cl1 Cl 0.46999(4) 0.17787(6) 0.28979(4) 0.02518(17) Uani 1 1 d . . . . .
Cl2 Cl 0.07244(4) 0.32644(7) 0.07228(5) 0.03472(19) Uani 1 1 d . . . . .
S1 S 0.65592(4) 0.59046(6) 0.56512(4) 0.01771(16) Uani 1 1 d . . . . .
O1 O 0.58309(12) 0.5194(2) 0.22496(11) 0.0254(4) Uani 1 1 d . . . . .
O2 O 1.19743(14) 0.6726(2) 0.70679(13) 0.0367(5) Uani 1 1 d . . . . .
N1 N 0.55225(14) 0.5166(2) 0.37446(13) 0.0177(4) Uani 1 1 d . . . . .
H1 H 0.503142 0.496470 0.399193 0.021 Uiso 1 1 calc R . . . .
N2 N 0.72458(14) 0.5867(2) 0.40913(13) 0.0176(4) Uani 1 1 d . . . . .
H2 H 0.708711 0.574660 0.343262 0.021 Uiso 1 1 calc R . . . .
C1 C 0.52471(16) 0.4977(2) 0.27150(15) 0.0159(4) Uani 1 1 d . . . . .
C2 C 0.64792(16) 0.5634(2) 0.44502(15) 0.0142(4) Uani 1 1 d . . . . .
C3 C 0.82938(16) 0.6289(2) 0.46693(15) 0.0161(4) Uani 1 1 d . . . . .
C4 C 0.88665(17) 0.5593(2) 0.55776(16) 0.0190(4) Uani 1 1 d . . . . .
H4 H 0.854999 0.485258 0.584484 0.023 Uiso 1 1 calc R . . . .
C5 C 0.99003(18) 0.5985(2) 0.60887(16) 0.0192(4) Uani 1 1 d . . . . .
H5 H 1.029231 0.550923 0.670979 0.023 Uiso 1 1 calc R . . . .
C6 C 1.03764(16) 0.7066(2) 0.57089(15) 0.0169(4) Uani 1 1 d . . . . .
C7 C 0.97953(17) 0.7748(2) 0.47960(15) 0.0200(5) Uani 1 1 d . . . . .
H7 H 1.011332 0.848259 0.452613 0.024 Uiso 1 1 calc R . . . .
C8 C 0.87576(17) 0.7366(3) 0.42757(15) 0.0191(4) Uani 1 1 d . . . . .
H8 H 0.836546 0.783882 0.365325 0.023 Uiso 1 1 calc R . . . .
C9 C 1.15153(17) 0.7384(3) 0.62842(16) 0.0221(5) Uani 1 1 d . . . . .
C10 C 1.2064(2) 0.8482(3) 0.5876(2) 0.0344(6) Uani 1 1 d . . . . .
H10A H 1.275923 0.868321 0.638711 0.052 Uiso 1 1 calc GR . . . .
H10B H 1.165400 0.939061 0.571595 0.052 Uiso 1 1 calc GR . . . .
H10C H 1.214043 0.809812 0.525713 0.052 Uiso 1 1 calc GR . . . .
C11 C 0.41216(16) 0.4531(2) 0.21957(14) 0.0153(4) Uani 1 1 d . . . . .
C12 C 0.37919(17) 0.3096(2) 0.22465(14) 0.0154(4) Uani 1 1 d . . . . .
C13 C 0.27521(17) 0.2697(2) 0.17931(15) 0.0176(4) Uani 1 1 d . . . . .
H13 H 0.253516 0.171682 0.183000 0.021 Uiso 1 1 calc R . . . .
C14 C 0.20331(17) 0.3763(3) 0.12832(16) 0.0200(5) Uani 1 1 d . . . . .
C15 C 0.23323(18) 0.5189(2) 0.12009(16) 0.0215(5) Uani 1 1 d . . . . .
H15 H 0.182819 0.590216 0.084130 0.026 Uiso 1 1 calc R . . . .
C16 C 0.33830(18) 0.5559(2) 0.16538(16) 0.0205(5) Uani 1 1 d . . . . .
H16 H 0.360084 0.653155 0.159226 0.025 Uiso 1 1 calc R . . . .

loop_
_atom_site_aniso_label
_atom_site_aniso_U_11
_atom_site_aniso_U_22
_atom_site_aniso_U_33
_atom_site_aniso_U_23
_atom_site_aniso_U_13
_atom_site_aniso_U_12
Cl1 0.0230(3) 0.0174(3) 0.0258(3) 0.00015(19) -0.0025(2) 0.00546(19)
Cl2 0.0143(3) 0.0301(3) 0.0459(4) -0.0004(2) -0.0058(3) -0.0054(2)
S1 0.0146(3) 0.0226(3) 0.0132(3) -0.00531(18) 0.0016(2) -0.00258(19)
O1 0.0172(8) 0.0399(10) 0.0170(7) -0.0027(7) 0.0040(6) -0.0076(7)
O2 0.0206(9) 0.0451(12) 0.0283(9) 0.0043(8) -0.0104(8) -0.0023(8)
N1 0.0119(8) 0.0248(9) 0.0148(8) -0.0058(7) 0.0028(7) -0.0066(7)
N2 0.0118(9) 0.0255(10) 0.0118(8) -0.0027(7) 0.0000(7) -0.0034(7)
C1 0.0171(10) 0.0140(9) 0.0138(9) -0.0025(7) 0.0021(8) -0.0016(8)
C2 0.0110(10) 0.0130(9) 0.0135(9) -0.0014(7) -0.0016(8) -0.0006(7)
C3 0.0121(10) 0.0187(10) 0.0143(9) -0.0034(8) 0.0011(8) -0.0002(8)
C4 0.0195(11) 0.0173(10) 0.0183(10) 0.0032(8) 0.0046(9) 0.0002(8)
C5 0.0160(10) 0.0216(11) 0.0154(10) 0.0031(8) 0.0001(8) 0.0038(8)
C6 0.0125(10) 0.0206(10) 0.0148(9) -0.0039(8) 0.0017(8) 0.0002(8)
C7 0.0175(11) 0.0217(11) 0.0185(10) 0.0019(8) 0.0039(9) -0.0033(9)
C8 0.0145(10) 0.0242(11) 0.0132(9) 0.0040(8) -0.0016(8) -0.0009(9)
C9 0.0161(11) 0.0272(12) 0.0182(10) -0.0070(9) 0.0005(9) 0.0007(9)
C10 0.0156(12) 0.0529(17) 0.0322(13) -0.0022(12) 0.0056(11) -0.0115(11)
C11 0.0148(10) 0.0170(10) 0.0115(9) -0.0044(7) 0.0017(8) -0.0033(8)
C12 0.0179(11) 0.0137(10) 0.0108(9) -0.0020(7) 0.0006(8) 0.0018(8)
C13 0.0216(11) 0.0135(10) 0.0153(9) -0.0032(8) 0.0038(8) -0.0044(8)
C14 0.0151(10) 0.0228(11) 0.0180(10) -0.0028(8) 0.0011(8) -0.0026(9)
C15 0.0176(11) 0.0181(11) 0.0204(10) -0.0002(8) -0.0032(9) 0.0018(8)
C16 0.0237(12) 0.0152(10) 0.0187(10) 0.0007(8) 0.0029(9) -0.0034(9)

loop_
_atom_type_symbol
_atom_type_description
_atom_type_scat_dispersion_real
_atom_type_scat_dispersion_imag
_atom_type_scat_source
C C 0.0181 0.0091 'International Tables Vol C Tables 4.2.6.8 and 6.1.1.4'
H H 0.0000 0.0000 'International Tables Vol C Tables 4.2.6.8 and 6.1.1.4'
Cl Cl 0.3639 0.7018 'International Tables Vol C Tables 4.2.6.8 and 6.1.1.4'
N N 0.0311 0.0180 'International Tables Vol C Tables 4.2.6.8 and 6.1.1.4'
O O 0.0492 0.0322 'International Tables Vol C Tables 4.2.6.8 and 6.1.1.4'
S S 0.3331 0.5567 'International Tables Vol C Tables 4.2.6.8 and 6.1.1.4'

loop_
_geom_angle_atom_site_label_1
_geom_angle_atom_site_label_2
_geom_angle_atom_site_label_3
_geom_angle
_geom_angle_site_symmetry_1
_geom_angle_site_symmetry_3
_geom_angle_publ_flag
C1 N1 H1 115.8 . . ?
C1 N1 C2 128.41(18) . . ?
C2 N1 H1 115.8 . . ?
C2 N2 H2 116.8 . . ?
C2 N2 C3 126.36(17) . . ?
C3 N2 H2 116.8 . . ?
O1 C1 N1 124.45(19) . . ?
O1 C1 C11 122.49(18) . . ?
N1 C1 C11 113.01(17) . . ?
N1 C2 S1 117.91(15) . . ?
N2 C2 S1 125.86(15) . . ?
N2 C2 N1 116.21(17) . . ?
C4 C3 N2 121.3(2) . . ?
C8 C3 N2 118.31(18) . . ?
C8 C3 C4 120.3(2) . . ?
C3 C4 H4 120.3 . . ?
C5 C4 C3 119.4(2) . . ?
C5 C4 H4 120.3 . . ?
C4 C5 H5 119.5 . . ?
C4 C5 C6 121.08(19) . . ?
C6 C5 H5 119.5 . . ?
C5 C6 C9 117.87(19) . . ?
C7 C6 C5 118.9(2) . . ?
C7 C6 C9 123.2(2) . . ?
C6 C7 H7 119.6 . . ?
C8 C7 C6 120.7(2) . . ?
C8 C7 H7 119.6 . . ?
C3 C8 H8 120.2 . . ?
C7 C8 C3 119.63(19) . . ?
C7 C8 H8 120.2 . . ?
O2 C9 C6 119.4(2) . . ?
O2 C9 C10 121.2(2) . . ?
C10 C9 C6 119.4(2) . . ?
C9 C10 H10A 109.5 . . ?
C9 C10 H10B 109.5 . . ?
C9 C10 H10C 109.5 . . ?
H10A C10 H10B 109.5 . . ?
H10A C10 H10C 109.5 . . ?
H10B C10 H10C 109.5 . . ?
C12 C11 C1 121.51(19) . . ?
C16 C11 C1 119.91(19) . . ?
C16 C11 C12 118.58(19) . . ?
C11 C12 Cl1 119.69(16) . . ?
C13 C12 Cl1 118.86(16) . . ?
C13 C12 C11 121.44(19) . . ?
C12 C13 H13 120.8 . . ?
C12 C13 C14 118.3(2) . . ?
C14 C13 H13 120.8 . . ?
C13 C14 Cl2 118.29(17) . . ?
C15 C14 Cl2 119.77(18) . . ?
C15 C14 C13 121.9(2) . . ?
C14 C15 H15 120.7 . . ?
C14 C15 C16 118.7(2) . . ?
C16 C15 H15 120.7 . . ?
C11 C16 H16 119.5 . . ?
C15 C16 C11 121.0(2) . . ?
C15 C16 H16 119.5 . . ?

loop_
_geom_bond_atom_site_label_1
_geom_bond_atom_site_label_2
_geom_bond_distance
_geom_bond_site_symmetry_2
_geom_bond_publ_flag
Cl1 C12 1.734(2) . ?
Cl2 C14 1.735(2) . ?
S1 C2 1.673(2) . ?
O1 C1 1.218(3) . ?
O2 C9 1.213(3) . ?
N1 H1 0.8800 . ?
N1 C1 1.371(2) . ?
N1 C2 1.394(3) . ?
N2 H2 0.8800 . ?
N2 C2 1.334(3) . ?
N2 C3 1.422(3) . ?
C1 C11 1.501(3) . ?
C3 C4 1.389(3) . ?
C3 C8 1.389(3) . ?
C4 H4 0.9500 . ?
C4 C5 1.382(3) . ?
C5 H5 0.9500 . ?
C5 C6 1.391(3) . ?
C6 C7 1.390(3) . ?
C6 C9 1.501(3) . ?
C7 H7 0.9500 . ?
C7 C8 1.385(3) . ?
C8 H8 0.9500 . ?
C9 C10 1.486(3) . ?
C10 H10A 0.9800 . ?
C10 H10B 0.9800 . ?
C10 H10C 0.9800 . ?
C11 C12 1.395(3) . ?
C11 C16 1.388(3) . ?
C12 C13 1.380(3) . ?
C13 H13 0.9500 . ?
C13 C14 1.385(3) . ?
C14 C15 1.382(3) . ?
C15 H15 0.9500 . ?
C15 C16 1.386(3) . ?
C16 H16 0.9500 . ?

loop_
_geom_hbond_atom_site_label_D
_geom_hbond_atom_site_label_H
_geom_hbond_atom_site_label_A
_geom_hbond_distance_DH
_geom_hbond_distance_HA
_geom_hbond_distance_DA
_geom_hbond_angle_DHA
_geom_hbond_site_symmetry_A
_geom_hbond_publ_flag
N1 H1 S1 0.88 2.53 3.3945(19) 167.8 3_666 yes
N2 H2 O1 0.88 1.98 2.687(2) 136.7 . yes
C7 H7 O1 0.95 2.83 3.498(3) 127.9 2_655 yes
C8 H8 O2 0.95 2.39 3.290(3) 158.9 4_575 yes

loop_
_smtbx_masks_void_nr
_smtbx_masks_void_average_x
_smtbx_masks_void_average_y
_smtbx_masks_void_average_z
_smtbx_masks_void_volume
_smtbx_masks_void_count_electrons
_smtbx_masks_void_content
1 0.126 0.599 0.877 15.5 0.3 ?
2 0.374 0.099 0.623 15.5 0.3 ?
3 0.626 0.901 0.377 15.5 0.3 ?
4 0.874 0.401 0.123 15.5 0.3 ?
